data_1513414
loop_
_publ_author_name
'Liu, Le'
'Zhang-Negrerie, Daisy'
'Du, Yunfei'
'Zhao, Kang'

_publ_section_title
;
 PhICl2 and Wet DMF: An Efficient System for Regioselective
 Chloroformyloxylation/\a-Chlorination of Alkenes/\a,\b-Unsaturated
 Compounds.
;
_journal_issue 2
_journal_name_full 'Organic letters'
_journal_page_first 436
_journal_page_last 439
_journal_paper_doi 10.1021/ol403321n
_journal_volume 16
_journal_year 2014
_chemical_absolute_configuration ad
_chemical_formula_sum 'C17 H16 Cl O4'
_chemical_formula_weight 319.75
_chemical_name_systematic
; 
 ? 
;
_space_group_IT_number 4
_symmetry_cell_setting monoclinic
_symmetry_space_group_name_Hall 'P 2yb'
_symmetry_space_group_name_H-M 'P 1 21 1'
_atom_sites_solution_hydrogens geom
_atom_sites_solution_primary direct
_atom_sites_solution_secondary difmap
_audit_creation_method SHELXL-97
_cell_angle_alpha 90.00
_cell_angle_beta 114.50(3)
_cell_angle_gamma 90.00
_cell_formula_units_Z 2
_cell_length_a 12.049(2)
_cell_length_b 5.3230(11)
_cell_length_c 13.632(3)
_cell_measurement_reflns_used 2153
_cell_measurement_temperature 293(2)
_cell_measurement_theta_max 27.7435
_cell_measurement_theta_min 1.6417
_cell_volume 795.6(3)
_computing_cell_refinement crystalclear
_computing_data_collection crystalclear
_computing_data_reduction crystalclear
_computing_molecular_graphics 'Bruker SHELXTL'
_computing_publication_material 'Bruker SHELXTL'
_computing_structure_refinement 'SHELXL-97 (Sheldrick, 1997)'
_computing_structure_solution 'SHELXS-97 (Sheldrick, 1990)'
_diffrn_ambient_temperature 293(2)
_diffrn_measured_fraction_theta_full 1.000
_diffrn_measured_fraction_theta_max 1.000
_diffrn_measurement_device_type 'rigaku saturn'
_diffrn_measurement_method '\w scans'
_diffrn_radiation_monochromator confocal
_diffrn_radiation_source 'rotating anode'
_diffrn_radiation_type MoK\a
_diffrn_radiation_wavelength 0.71073
_diffrn_reflns_av_R_equivalents 0.0491
_diffrn_reflns_av_sigmaI/netI 0.0661
_diffrn_reflns_limit_h_max 15
_diffrn_reflns_limit_h_min -15
_diffrn_reflns_limit_k_max 6
_diffrn_reflns_limit_k_min -6
_diffrn_reflns_limit_l_max 17
_diffrn_reflns_limit_l_min -17
_diffrn_reflns_number 10126
_diffrn_reflns_theta_full 27.83
_diffrn_reflns_theta_max 27.83
_diffrn_reflns_theta_min 1.64
_diffrn_standards_decay_% 0
_diffrn_standards_interval_count 0
_diffrn_standards_interval_time 0
_diffrn_standards_number 0
_exptl_absorpt_coefficient_mu 0.255
_exptl_absorpt_correction_T_max 0.9750
_exptl_absorpt_correction_T_min 0.9275
_exptl_absorpt_correction_type multi-scan
_exptl_absorpt_process_details crystalclear
_exptl_crystal_density_diffrn 1.335
_exptl_crystal_density_method 'not measured'
_exptl_crystal_F_000 334
_exptl_crystal_size_max 0.30
_exptl_crystal_size_mid 0.14
_exptl_crystal_size_min 0.10
_refine_diff_density_max 0.238
_refine_diff_density_min -0.207
_refine_diff_density_rms 0.067
_refine_ls_abs_structure_details 'Flack H D (1983), Acta Cryst. A39, 876-881'
_refine_ls_abs_structure_Flack -0.02(8)
_refine_ls_extinction_coef 0.101(6)
_refine_ls_extinction_expression Fc^*^=kFc[1+0.001xFc^2^\l^3^/sin(2\q)]^-1/4^
_refine_ls_extinction_method SHELXL
_refine_ls_goodness_of_fit_ref 1.007
_refine_ls_hydrogen_treatment constr
_refine_ls_matrix_type full
_refine_ls_number_parameters 219
_refine_ls_number_reflns 3759
_refine_ls_number_restraints 41
_refine_ls_restrained_S_all 1.021
_refine_ls_R_factor_all 0.0799
_refine_ls_R_factor_gt 0.0489
_refine_ls_shift/su_max 0.001
_refine_ls_shift/su_mean 0.000
_refine_ls_structure_factor_coef Fsqd
_refine_ls_weighting_details 'calc w=1/[\s^2^(Fo^2^)+(0.0500P)^2^+0.0000P] where P=(Fo^2^+2Fc^2^)/3'
_refine_ls_weighting_scheme calc
_refine_ls_wR_factor_gt 0.0949
_refine_ls_wR_factor_ref 0.1190
_reflns_number_gt 2297
_reflns_number_total 3759
_reflns_threshold_expression >2sigma(I)
_cod_data_source_file ol403321n_si_002.cif
_cod_data_source_block shelxl
_cod_depositor_comments
;
The following automatic conversions were performed:

'_symmetry_cell_setting' value 'Monoclinic' changed to 'monoclinic'
according to
/usr/data/users/saulius/automatic-downloads/current/ACS/lib/dictionaries/cif_core.dic
dictionary named 'cif_core.dic' version 2.4.2 from
2011-04-26.

'_exptl_absorpt_correction_type' value 'MULTI-SCAN'
changed to 'multi-scan' according to
/usr/data/users/saulius/automatic-downloads/current/ACS/lib/dictionaries/cif_core.dic
dictionary named 'cif_core.dic' version 2.4.2 from
2011-04-26.

'_refine_ls_hydrogen_treatment' value 'CONSTR' changed
to 'constr' according to
/usr/data/users/saulius/automatic-downloads/current/ACS/lib/dictionaries/cif_core.dic
dictionary named 'cif_core.dic' version 2.4.2 from 2011-04-26.

Automatic conversion script
Id: cif_fix_values 2281 2013-09-26 08:29:07Z andrius 
;
_cod_original_sg_symbol_H-M P2(1)
_cod_database_code 1513414

loop_
_symmetry_equiv_pos_as_xyz
'x, y, z'
'-x, y+1/2, -z'

loop_
_atom_site_label
_atom_site_type_symbol
_atom_site_fract_x
_atom_site_fract_y
_atom_site_fract_z
_atom_site_U_iso_or_equiv
_atom_site_adp_type
_atom_site_occupancy
_atom_site_symmetry_multiplicity
_atom_site_calc_flag
_atom_site_refinement_flags
_atom_site_disorder_assembly
_atom_site_disorder_group
Cl1 Cl 1.16828(6) 0.21580(15) 0.95413(6) 0.0605(3) Uani 1 1 d . A .
O1 O 1.10454(16) 0.7379(4) 0.73063(13) 0.0528(5) Uani 1 1 d D . .
O2 O 0.91571(17) 0.3982(4) 0.77877(14) 0.0554(6) Uani 1 1 d . . .
O3 O 0.82719(19) 0.2527(5) 0.88315(16) 0.0701(7) Uani 1 1 d . . .
C1 C 1.1509(2) 0.5002(6) 0.7860(2) 0.0452(7) Uani 1 1 d . A .
H1A H 1.1053 0.3606 0.7401 0.054 Uiso 1 1 calc R . .
C2 C 1.2843(3) 0.4756(6) 0.8090(2) 0.0459(7) Uani 1 1 d . . .
C3 C 1.3224(3) 0.2803(6) 0.7642(3) 0.0594(9) Uani 1 1 d . A .
H3A H 1.2662 0.1638 0.7203 0.071 Uiso 1 1 calc R . .
C4 C 1.4446(3) 0.2578(8) 0.7849(3) 0.0754(10) Uani 1 1 d . . .
H4A H 1.4702 0.1253 0.7549 0.090 Uiso 1 1 calc R A .
C5 C 1.5281(3) 0.4287(8) 0.8490(3) 0.0778(12) Uani 1 1 d . A .
H5A H 1.6100 0.4122 0.8622 0.093 Uiso 1 1 calc R . .
C6 C 1.4910(3) 0.6232(8) 0.8933(3) 0.0774(11) Uani 1 1 d . . .
H6A H 1.5475 0.7397 0.9369 0.093 Uiso 1 1 calc R A .
C7 C 1.3696(3) 0.6464(6) 0.8733(2) 0.0606(9) Uani 1 1 d . A .
H7A H 1.3447 0.7795 0.9036 0.073 Uiso 1 1 calc R . .
C8 C 1.0693(14) 0.755(2) 0.6240(6) 0.074(4) Uani 0.49(2) 1 d PDU A 1
H8A H 0.9854 0.8128 0.5926 0.089 Uiso 0.49(2) 1 calc PR A 1
H8B H 1.1181 0.8856 0.6111 0.089 Uiso 0.49(2) 1 calc PR A 1
O4 O 1.0754(13) 0.570(2) 0.5751(5) 0.094(4) Uani 0.49(2) 1 d PDU A 1
C8' C 1.0324(13) 0.711(2) 0.6260(6) 0.070(3) Uani 0.51(2) 1 d PDU A 2
H8'A H 0.9586 0.8020 0.6157 0.085 Uiso 0.51(2) 1 calc PR A 2
H8'B H 1.0716 0.8086 0.5893 0.085 Uiso 0.51(2) 1 calc PR A 2
O4' O 0.9975(17) 0.5260(18) 0.5729(6) 0.114(4) Uani 0.51(2) 1 d PDU A 2
C9 C 1.1238(2) 0.5132(5) 0.8857(2) 0.0431(7) Uani 1 1 d . . .
H9A H 1.1743 0.6456 0.9334 0.052 Uiso 1 1 calc R A .
C10 C 0.9925(2) 0.5651(6) 0.8621(2) 0.0515(8) Uani 1 1 d . A .
H10A H 0.9789 0.5404 0.9267 0.062 Uiso 1 1 calc R . .
H10B H 0.9727 0.7380 0.8389 0.062 Uiso 1 1 calc R . .
C11 C 0.8376(2) 0.2509(7) 0.7990(2) 0.0477(7) Uani 1 1 d . . .
C12 C 0.7673(2) 0.0854(6) 0.7070(2) 0.0485(7) Uani 1 1 d . . .
C13 C 0.7738(3) 0.1041(7) 0.6084(2) 0.0693(10) Uani 1 1 d . . .
H13A H 0.8238 0.2241 0.5979 0.083 Uiso 1 1 calc R . .
C14 C 0.7050(4) -0.0576(9) 0.5250(3) 0.0892(13) Uani 1 1 d . . .
H14A H 0.7094 -0.0465 0.4586 0.107 Uiso 1 1 calc R . .
C15 C 0.6312(3) -0.2326(8) 0.5409(3) 0.0831(12) Uani 1 1 d . . .
H15A H 0.5850 -0.3394 0.4848 0.100 Uiso 1 1 calc R . .
C16 C 0.6245(3) -0.2524(8) 0.6382(3) 0.0741(10) Uani 1 1 d . . .
H16A H 0.5742 -0.3727 0.6484 0.089 Uiso 1 1 calc R . .
C17 C 0.6920(3) -0.0948(6) 0.7208(3) 0.0612(9) Uani 1 1 d . . .
H17A H 0.6872 -0.1087 0.7869 0.073 Uiso 1 1 calc R . .

loop_
_atom_site_aniso_label
_atom_site_aniso_U_11
_atom_site_aniso_U_22
_atom_site_aniso_U_33
_atom_site_aniso_U_23
_atom_site_aniso_U_13
_atom_site_aniso_U_12
Cl1 0.0620(4) 0.0573(5) 0.0696(5) 0.0138(5) 0.0347(4) 0.0064(4)
O1 0.0582(11) 0.0584(13) 0.0399(10) 0.0019(11) 0.0183(9) 0.0051(12)
O2 0.0444(11) 0.0776(15) 0.0488(11) -0.0071(11) 0.0240(9) -0.0107(11)
O3 0.0811(14) 0.0844(19) 0.0592(12) -0.0068(14) 0.0435(11) -0.0145(14)
C1 0.0470(16) 0.0434(17) 0.0470(15) -0.0052(14) 0.0214(13) -0.0019(14)
C2 0.0467(16) 0.0470(18) 0.0502(16) 0.0043(14) 0.0262(13) -0.0002(14)
C3 0.0614(19) 0.058(2) 0.0717(19) -0.0027(17) 0.0408(16) 0.0018(16)
C4 0.077(2) 0.075(3) 0.098(3) 0.002(2) 0.060(2) 0.016(2)
C5 0.058(2) 0.101(3) 0.090(3) 0.032(3) 0.046(2) 0.013(2)
C6 0.052(2) 0.086(3) 0.097(3) 0.000(2) 0.034(2) -0.0055(18)
C7 0.0511(17) 0.057(2) 0.079(2) -0.0048(16) 0.0321(16) -0.0012(15)
C8 0.067(6) 0.107(8) 0.056(5) 0.001(5) 0.032(4) -0.023(5)
O4 0.102(7) 0.114(6) 0.049(3) -0.022(3) 0.014(3) 0.017(5)
C8' 0.081(6) 0.091(6) 0.051(5) 0.011(5) 0.038(4) 0.000(5)
O4' 0.144(9) 0.121(5) 0.062(4) -0.017(4) 0.028(4) -0.027(5)
C9 0.0465(16) 0.0411(16) 0.0448(15) -0.0010(13) 0.0221(13) 0.0010(13)
C10 0.0474(16) 0.057(2) 0.0556(17) -0.0069(16) 0.0272(14) 0.0049(15)
C11 0.0372(13) 0.057(2) 0.0514(16) 0.0024(17) 0.0205(12) 0.0082(15)
C12 0.0387(15) 0.0562(19) 0.0498(17) 0.0015(15) 0.0177(13) 0.0062(14)
C13 0.068(2) 0.084(3) 0.059(2) -0.009(2) 0.0296(18) -0.0113(19)
C14 0.094(3) 0.117(4) 0.056(2) -0.020(2) 0.030(2) -0.015(3)
C15 0.078(2) 0.078(3) 0.079(3) -0.023(2) 0.019(2) -0.013(2)
C16 0.065(2) 0.063(2) 0.086(2) -0.001(3) 0.0233(19) -0.008(2)
C17 0.0529(19) 0.063(2) 0.065(2) 0.0059(19) 0.0221(16) 0.0026(18)

loop_
_atom_type_symbol
_atom_type_description
_atom_type_scat_dispersion_real
_atom_type_scat_dispersion_imag
_atom_type_scat_source
C C 0.0033 0.0016 'International Tables Vol C Tables 4.2.6.8 and 6.1.1.4'
H H 0.0000 0.0000 'International Tables Vol C Tables 4.2.6.8 and 6.1.1.4'
O O 0.0106 0.0060 'International Tables Vol C Tables 4.2.6.8 and 6.1.1.4'
Cl Cl 0.1484 0.1585 'International Tables Vol C Tables 4.2.6.8 and 6.1.1.4'

loop_
_geom_angle_atom_site_label_1
_geom_angle_atom_site_label_2
_geom_angle_atom_site_label_3
_geom_angle
C8' O1 C8 22.2(7)
C8' O1 C1 113.6(6)
C8 O1 C1 120.2(6)
C11 O2 C10 118.5(2)
O1 C1 C2 109.2(2)
O1 C1 C9 104.1(2)
C2 C1 C9 114.9(2)
O1 C1 H1A 109.5
C2 C1 H1A 109.5
C9 C1 H1A 109.5
C3 C2 C7 118.8(3)
C3 C2 C1 119.7(3)
C7 C2 C1 121.5(3)
C2 C3 C4 119.8(3)
C2 C3 H3A 120.1
C4 C3 H3A 120.1
C5 C4 C3 120.7(3)
C5 C4 H4A 119.6
C3 C4 H4A 119.6
C6 C5 C4 119.9(3)
C6 C5 H5A 120.1
C4 C5 H5A 120.1
C5 C6 C7 119.7(4)
C5 C6 H6A 120.1
C7 C6 H6A 120.1
C6 C7 C2 121.1(3)
C6 C7 H7A 119.5
C2 C7 H7A 119.5
O4 C8 O1 118.5(10)
O4 C8 H8A 107.7
O1 C8 H8A 107.7
O4 C8 H8B 107.7
O1 C8 H8B 107.7
H8A C8 H8B 107.1
O4' C8' O1 130.4(11)
O4' C8' H8'A 104.7
O1 C8' H8'A 104.7
O4' C8' H8'B 104.7
O1 C8' H8'B 104.7
H8'A C8' H8'B 105.7
C10 C9 C1 114.3(2)
C10 C9 Cl1 109.4(2)
C1 C9 Cl1 107.07(18)
C10 C9 H9A 108.6
C1 C9 H9A 108.6
Cl1 C9 H9A 108.6
O2 C10 C9 109.4(2)
O2 C10 H10A 109.8
C9 C10 H10A 109.8
O2 C10 H10B 109.8
C9 C10 H10B 109.8
H10A C10 H10B 108.3
O3 C11 O2 123.4(3)
O3 C11 C12 124.3(3)
O2 C11 C12 112.3(2)
C13 C12 C17 119.1(3)
C13 C12 C11 122.6(3)
C17 C12 C11 118.4(3)
C12 C13 C14 119.7(3)
C12 C13 H13A 120.1
C14 C13 H13A 120.1
C15 C14 C13 119.8(3)
C15 C14 H14A 120.1
C13 C14 H14A 120.1
C14 C15 C16 120.8(4)
C14 C15 H15A 119.6
C16 C15 H15A 119.6
C15 C16 C17 119.8(4)
C15 C16 H16A 120.1
C17 C16 H16A 120.1
C16 C17 C12 120.8(3)
C16 C17 H17A 119.6
C12 C17 H17A 119.6

loop_
_geom_bond_atom_site_label_1
_geom_bond_atom_site_label_2
_geom_bond_distance
Cl1 C9 1.802(3)
O1 C8' 1.335(7)
O1 C8 1.338(8)
O1 C1 1.461(3)
O2 C11 1.338(3)
O2 C10 1.436(3)
O3 C11 1.205(3)
C1 C2 1.511(4)
C1 C9 1.525(3)
C1 H1A 0.9800
C2 C3 1.377(4)
C2 C7 1.379(4)
C3 C4 1.385(4)
C3 H3A 0.9300
C4 C5 1.369(5)
C4 H4A 0.9300
C5 C6 1.364(5)
C5 H5A 0.9300
C6 C7 1.379(4)
C6 H6A 0.9300
C7 H7A 0.9300
C8 O4 1.211(9)
C8 H8A 0.9700
C8 H8B 0.9700
C8' O4' 1.191(8)
C8' H8'A 0.9700
C8' H8'B 0.9700
C9 C10 1.504(4)
C9 H9A 0.9800
C10 H10A 0.9700
C10 H10B 0.9700
C11 C12 1.478(4)
C12 C13 1.381(4)
C12 C17 1.386(4)
C13 C14 1.393(5)
C13 H13A 0.9300
C14 C15 1.366(6)
C14 H14A 0.9300
C15 C16 1.367(5)
C15 H15A 0.9300
C16 C17 1.368(4)
C16 H16A 0.9300
C17 H17A 0.9300

loop_
_geom_torsion_atom_site_label_1
_geom_torsion_atom_site_label_2
_geom_torsion_atom_site_label_3
_geom_torsion_atom_site_label_4
_geom_torsion
C8' O1 C1 C2 106.6(8)
C8 O1 C1 C2 82.7(8)
C8' O1 C1 C9 -130.2(8)
C8 O1 C1 C9 -154.1(8)
O1 C1 C2 C3 -118.3(3)
C9 C1 C2 C3 125.2(3)
O1 C1 C2 C7 61.0(3)
C9 C1 C2 C7 -55.5(4)
C7 C2 C3 C4 0.5(4)
C1 C2 C3 C4 179.8(3)
C2 C3 C4 C5 -0.4(5)
C3 C4 C5 C6 0.1(5)
C4 C5 C6 C7 0.0(5)
C5 C6 C7 C2 0.1(5)
C3 C2 C7 C6 -0.3(5)
C1 C2 C7 C6 -179.6(3)
C8' O1 C8 O4 -77(2)
C1 O1 C8 O4 1.0(14)
C8 O1 C8' O4' 115(3)
C1 O1 C8' O4' 2.8(15)
O1 C1 C9 C10 54.5(3)
C2 C1 C9 C10 173.8(3)
O1 C1 C9 Cl1 175.87(17)
C2 C1 C9 Cl1 -64.8(3)
C11 O2 C10 C9 123.5(3)
C1 C9 C10 O2 49.0(3)
Cl1 C9 C10 O2 -71.0(3)
C10 O2 C11 O3 0.8(4)
C10 O2 C11 C12 -178.5(2)
O3 C11 C12 C13 174.1(3)
O2 C11 C12 C13 -6.5(4)
O3 C11 C12 C17 -5.8(4)
O2 C11 C12 C17 173.6(3)
C17 C12 C13 C14 -0.1(5)
C11 C12 C13 C14 -180.0(3)
C12 C13 C14 C15 0.4(6)
C13 C14 C15 C16 -0.5(7)
C14 C15 C16 C17 0.3(6)
C15 C16 C17 C12 0.0(5)
C13 C12 C17 C16 -0.1(5)
C11 C12 C17 C16 179.8(3)
